data_1548181
loop_
_publ_author_name
'Sheng-Qun Su'
'Takashi Kamachi'
'Zi-Shuo Yao'
'You-Gui Huang'
'Yoshihito Shiota'
'Kazunari Yoshizawa'
'Nobuaki Azuma'
'Yuji Miyazaki'
'Motohiro Nakano'
'Goro Maruta'
'Sadamu Takeda'
'Soonchul Kang'
'Shinji Kanegawa'
'Osamu Sato'

_publ_section_title
;
 Assembling an alkyl rotor to access abrupt and reversible crystalline
 deformation of a cobalt(II) complex
;
_journal_name_full 'Nature Communications'
_journal_page_first 8810
_journal_paper_doi 10.1038/ncomms9810
_journal_volume 6
_journal_year 2015
_chemical_formula_moiety 'C16 H17 Co N7 O8'
_chemical_formula_sum 'C16 H17 Co N7 O8'
_chemical_formula_weight 494.30
_space_group_IT_number 14
_symmetry_cell_setting monoclinic
_symmetry_space_group_name_Hall '-P 2ybc'
_symmetry_space_group_name_H-M 'P 1 21/c 1'
_atom_sites_solution_hydrogens geom
_atom_sites_solution_primary direct
_atom_sites_solution_secondary difmap
_cell_angle_alpha 90.00
_cell_angle_beta 100.288(5)
_cell_angle_gamma 90.00
_cell_formula_units_Z 4
_cell_length_a 9.796(2)
_cell_length_b 27.433(6)
_cell_length_c 7.5962(17)
_cell_measurement_reflns_used 3666
_cell_measurement_temperature 183(2)
_cell_measurement_theta_max 25.50
_cell_measurement_theta_min 2.58
_cell_volume 2008.5(8)
_computing_structure_refinement 'SHELXL-97 (Sheldrick, 1997)'
_computing_structure_solution 'SHELXS-97 (Sheldrick, 1990)'
_diffrn_ambient_temperature 183(2)
_diffrn_measured_fraction_theta_full 0.982
_diffrn_measured_fraction_theta_max 0.982
_diffrn_measurement_device_type Molybdenum
_diffrn_measurement_method dtprofit.ref
_diffrn_radiation_monochromator graphite
_diffrn_radiation_source 'fine-focus sealed tube'
_diffrn_radiation_type MoK\a
_diffrn_radiation_wavelength 0.71075
_diffrn_reflns_av_R_equivalents 0.0488
_diffrn_reflns_av_sigmaI/netI 0.0327
_diffrn_reflns_limit_h_max 11
_diffrn_reflns_limit_h_min -11
_diffrn_reflns_limit_k_max 33
_diffrn_reflns_limit_k_min -33
_diffrn_reflns_limit_l_max 9
_diffrn_reflns_limit_l_min -8
_diffrn_reflns_number 15991
_diffrn_reflns_theta_full 25.50
_diffrn_reflns_theta_max 25.50
_diffrn_reflns_theta_min 2.58
_exptl_absorpt_coefficient_mu 0.916
_exptl_absorpt_correction_T_max 0.9139
_exptl_absorpt_correction_T_min 0.7706
_exptl_absorpt_correction_type multi-scan
_exptl_crystal_colour purple
_exptl_crystal_density_diffrn 1.635
_exptl_crystal_density_method 'not measured'
_exptl_crystal_description prism
_exptl_crystal_F_000 1012
_exptl_crystal_size_max 0.30
_exptl_crystal_size_mid 0.25
_exptl_crystal_size_min 0.10
_refine_diff_density_max 0.331
_refine_diff_density_min -0.296
_refine_diff_density_rms 0.061
_refine_ls_extinction_method none
_refine_ls_goodness_of_fit_ref 1.127
_refine_ls_hydrogen_treatment mixed
_refine_ls_matrix_type full
_refine_ls_number_parameters 289
_refine_ls_number_reflns 3666
_refine_ls_number_restraints 0
_refine_ls_restrained_S_all 1.127
_refine_ls_R_factor_all 0.0351
_refine_ls_R_factor_gt 0.0328
_refine_ls_shift/su_max 0.001
_refine_ls_shift/su_mean 0.000
_refine_ls_structure_factor_coef Fsqd
_refine_ls_weighting_details 'calc w=1/[\s^2^(Fo^2^)+(0.0350P)^2^+1.3999P] where P=(Fo^2^+2Fc^2^)/3'
_refine_ls_weighting_scheme calc
_refine_ls_wR_factor_gt 0.0810
_refine_ls_wR_factor_ref 0.0869
_reflns_number_gt 3520
_reflns_number_total 3666
_reflns_threshold_expression >2sigma(I)
_cod_data_source_file 7.cif
_cod_data_source_block 7
_cod_depositor_comments
;
The following automatic conversions were performed:

'_symmetry_cell_setting' value 'Monoclinic' changed to 'monoclinic'
according to the built-in table from CIF Core dictionary named
'cif_core.dic' version 2.4.1 from 2010-06-29.

Automatic conversion script
Id: cif_fix_values 5376 2017-05-30 11:51:03Z andrius 
;
_cod_original_cell_volume 2008.5(7)
_cod_original_sg_symbol_H-M P21/c
_cod_database_code 1548181

loop_
_symmetry_equiv_pos_as_xyz
'x, y, z'
'-x, y+1/2, -z+1/2'
'-x, -y, -z'
'x, -y-1/2, z-1/2'

loop_
_atom_site_label
_atom_site_type_symbol
_atom_site_fract_x
_atom_site_fract_y
_atom_site_fract_z
_atom_site_U_iso_or_equiv
_atom_site_adp_type
_atom_site_occupancy
_atom_site_symmetry_multiplicity
_atom_site_calc_flag
_atom_site_refinement_flags
_atom_site_disorder_assembly
_atom_site_disorder_group
Co1 Co 0.36337(3) 0.873822(9) 0.84215(4) 0.02160(11) Uani 1 1 d . . .
C1 C 0.5486(2) 0.96682(8) 0.7460(3) 0.0333(5) Uani 1 1 d . . .
H1A H 0.4921 0.9927 0.7754 0.040 Uiso 1 1 calc R . .
C2 C 0.6746(2) 0.97347(8) 0.6861(3) 0.0365(5) Uani 1 1 d . . .
H2A H 0.7178 1.0036 0.6677 0.044 Uiso 1 1 calc R . .
C3 C 0.7223(2) 0.92803(8) 0.6598(3) 0.0307(5) Uani 1 1 d . . .
H3A H 0.8060 0.9201 0.6195 0.037 Uiso 1 1 calc R . .
C4 C 0.62337(19) 0.84479(7) 0.6992(2) 0.0211(4) Uani 1 1 d . . .
C5 C 0.7263(2) 0.81603(7) 0.6475(3) 0.0240(4) Uani 1 1 d . . .
H5A H 0.8040 0.8298 0.6068 0.029 Uiso 1 1 calc R . .
C6 C 0.70857(19) 0.76567(7) 0.6588(3) 0.0221(4) Uani 1 1 d . . .
C7 C 0.8189(2) 0.73292(7) 0.6092(3) 0.0252(4) Uani 1 1 d . . .
C8 C 0.59300(19) 0.74577(7) 0.7161(2) 0.0217(4) Uani 1 1 d . . .
H8A H 0.5807 0.7115 0.7240 0.026 Uiso 1 1 calc R . .
C9 C 0.49748(19) 0.77842(7) 0.7607(2) 0.0204(4) Uani 1 1 d . . .
C10 C 0.3257(2) 0.71862(7) 0.8472(3) 0.0241(4) Uani 1 1 d . . .
H10A H 0.3691 0.6884 0.8314 0.029 Uiso 1 1 calc R . .
C11 C 0.2012(2) 0.72515(8) 0.9013(3) 0.0273(4) Uani 1 1 d . . .
H11A H 0.1409 0.7006 0.9316 0.033 Uiso 1 1 calc R . .
C12 C 0.1815(2) 0.77580(8) 0.9026(3) 0.0271(4) Uani 1 1 d . . .
H12A H 0.1023 0.7911 0.9345 0.033 Uiso 1 1 calc R . .
C13 C 0.8920(2) 0.64963(8) 0.6076(3) 0.0317(5) Uani 1 1 d . . .
H13A H 0.9823 0.6563 0.6855 0.038 Uiso 1 1 calc R . .
H13B H 0.9053 0.6497 0.4814 0.038 Uiso 1 1 calc R . .
C14 C 0.8352(2) 0.60117(8) 0.6547(3) 0.0314(5) Uani 1 1 d . . .
H14A H 0.7511 0.5932 0.5662 0.038 Uiso 1 1 calc R . .
H14B H 0.8079 0.6035 0.7738 0.038 Uiso 1 1 calc R . .
C15 C 0.9415(3) 0.56028(8) 0.6575(4) 0.0432(6) Uani 1 1 d . . .
H15A H 0.9646 0.5567 0.5365 0.052 Uiso 1 1 calc R . .
H15B H 1.0276 0.5692 0.7407 0.052 Uiso 1 1 calc R . .
C16 C 0.8884(4) 0.51195(10) 0.7151(5) 0.0637(8) Uani 1 1 d . . .
H16A H 0.9597 0.4869 0.7155 0.076 Uiso 1 1 calc R . .
H16B H 0.8044 0.5026 0.6314 0.076 Uiso 1 1 calc R . .
H16C H 0.8668 0.5152 0.8357 0.076 Uiso 1 1 calc R . .
N1 N 0.51803(17) 0.91980(6) 0.7566(2) 0.0245(4) Uani 1 1 d . . .
N2 N 0.62692(16) 0.89591(6) 0.7023(2) 0.0225(3) Uani 1 1 d . . .
N3 N 0.51161(16) 0.82666(6) 0.7535(2) 0.0208(3) Uani 1 1 d . . .
N4 N 0.37582(16) 0.76407(6) 0.8202(2) 0.0208(3) Uani 1 1 d . . .
N5 N 0.28583(17) 0.79962(6) 0.8544(2) 0.0246(4) Uani 1 1 d . . .
N6 N 0.43962(19) 0.90234(6) 1.1683(2) 0.0297(4) Uani 1 1 d . . .
N7 N 0.12188(18) 0.88434(7) 0.6502(3) 0.0311(4) Uani 1 1 d . . .
O1 O 0.46844(16) 0.86049(5) 1.1126(2) 0.0316(3) Uani 1 1 d . . .
O2 O 0.4761(2) 0.91479(7) 1.3230(2) 0.0535(5) Uani 1 1 d . . .
O3 O 0.36972(17) 0.92955(6) 1.0517(2) 0.0369(4) Uani 1 1 d . . .
O4 O 0.13719(17) 0.88700(6) 0.8176(2) 0.0381(4) Uani 1 1 d . . .
O5 O 0.00724(17) 0.88170(7) 0.5535(3) 0.0486(5) Uani 1 1 d . . .
O6 O 0.23231(15) 0.88357(6) 0.5850(2) 0.0341(4) Uani 1 1 d . . .
O7 O 0.78944(15) 0.68630(5) 0.6352(2) 0.0331(4) Uani 1 1 d . . .
O8 O 0.91891(15) 0.74746(6) 0.5528(2) 0.0372(4) Uani 1 1 d . . .

loop_
_atom_site_aniso_label
_atom_site_aniso_U_11
_atom_site_aniso_U_22
_atom_site_aniso_U_33
_atom_site_aniso_U_23
_atom_site_aniso_U_13
_atom_site_aniso_U_12
Co1 0.02017(17) 0.01891(16) 0.02612(17) -0.00124(10) 0.00524(11) 0.00171(9)
C1 0.0348(12) 0.0202(10) 0.0459(13) -0.0033(9) 0.0097(10) -0.0017(8)
C2 0.0391(13) 0.0231(11) 0.0494(14) -0.0017(9) 0.0140(11) -0.0077(9)
C3 0.0314(11) 0.0264(10) 0.0355(11) -0.0007(9) 0.0093(9) -0.0084(8)
C4 0.0210(9) 0.0217(9) 0.0201(9) -0.0010(7) 0.0022(7) -0.0018(7)
C5 0.0213(10) 0.0260(10) 0.0250(10) -0.0010(8) 0.0047(8) -0.0033(7)
C6 0.0182(9) 0.0247(10) 0.0231(9) -0.0025(7) 0.0028(7) 0.0018(7)
C7 0.0208(10) 0.0287(10) 0.0262(10) -0.0025(8) 0.0045(8) 0.0006(8)
C8 0.0221(10) 0.0187(9) 0.0239(9) -0.0016(7) 0.0031(8) -0.0007(7)
C9 0.0199(9) 0.0216(9) 0.0193(9) -0.0012(7) 0.0024(7) -0.0008(7)
C10 0.0264(10) 0.0198(9) 0.0257(10) 0.0007(7) 0.0037(8) -0.0038(8)
C11 0.0253(10) 0.0296(11) 0.0278(10) 0.0003(8) 0.0072(8) -0.0079(8)
C12 0.0204(10) 0.0308(11) 0.0312(11) -0.0009(8) 0.0074(8) -0.0028(8)
C13 0.0273(11) 0.0266(11) 0.0416(12) -0.0051(9) 0.0070(9) 0.0071(8)
C14 0.0324(11) 0.0278(11) 0.0331(11) -0.0032(9) 0.0036(9) 0.0025(9)
C15 0.0496(15) 0.0286(12) 0.0523(15) -0.0047(10) 0.0111(12) 0.0091(10)
C16 0.088(2) 0.0311(14) 0.075(2) 0.0032(13) 0.0236(18) 0.0107(14)
N1 0.0223(8) 0.0209(8) 0.0314(9) -0.0017(7) 0.0076(7) 0.0012(6)
N2 0.0199(8) 0.0207(8) 0.0276(8) -0.0003(7) 0.0059(6) -0.0024(6)
N3 0.0192(8) 0.0200(8) 0.0230(8) -0.0017(6) 0.0030(6) -0.0005(6)
N4 0.0183(8) 0.0192(8) 0.0256(8) -0.0007(6) 0.0061(6) 0.0004(6)
N5 0.0212(8) 0.0218(8) 0.0313(9) -0.0032(7) 0.0060(7) 0.0015(6)
N6 0.0354(10) 0.0254(9) 0.0280(9) -0.0020(7) 0.0051(7) -0.0002(7)
N7 0.0253(10) 0.0263(9) 0.0407(11) 0.0036(7) 0.0036(8) 0.0025(7)
O1 0.0398(9) 0.0212(7) 0.0331(8) 0.0004(6) 0.0049(7) 0.0045(6)
O2 0.0808(14) 0.0492(11) 0.0258(9) -0.0091(7) -0.0036(8) 0.0040(10)
O3 0.0496(10) 0.0284(8) 0.0316(8) 0.0007(6) 0.0039(7) 0.0119(7)
O4 0.0423(10) 0.0341(8) 0.0387(9) -0.0011(7) 0.0091(7) 0.0101(7)
O5 0.0228(9) 0.0622(12) 0.0564(11) 0.0082(9) -0.0047(8) 0.0011(7)
O6 0.0256(8) 0.0374(9) 0.0383(9) 0.0053(7) 0.0034(7) -0.0007(6)
O7 0.0284(8) 0.0224(7) 0.0518(10) -0.0024(7) 0.0159(7) 0.0039(6)
O8 0.0280(8) 0.0316(8) 0.0565(10) -0.0014(7) 0.0198(7) 0.0026(6)

loop_
_atom_type_symbol
_atom_type_description
_atom_type_scat_dispersion_real
_atom_type_scat_dispersion_imag
_atom_type_scat_source
C C 0.0033 0.0016 'International Tables Vol C Tables 4.2.6.8 and 6.1.1.4'
H H 0.0000 0.0000 'International Tables Vol C Tables 4.2.6.8 and 6.1.1.4'
N N 0.0061 0.0033 'International Tables Vol C Tables 4.2.6.8 and 6.1.1.4'
O O 0.0106 0.0060 'International Tables Vol C Tables 4.2.6.8 and 6.1.1.4'
Co Co 0.3494 0.9721 'International Tables Vol C Tables 4.2.6.8 and 6.1.1.4'

loop_
_geom_angle_atom_site_label_1
_geom_angle_atom_site_label_2
_geom_angle_atom_site_label_3
_geom_angle
_geom_angle_site_symmetry_1
_geom_angle_site_symmetry_3
N3 Co1 O6 96.76(6) . .
N3 Co1 O1 87.82(6) . .
O6 Co1 O1 171.85(6) . .
N3 Co1 N1 72.94(6) . .
O6 Co1 N1 89.49(6) . .
O1 Co1 N1 98.31(6) . .
N3 Co1 N5 73.16(6) . .
O6 Co1 N5 89.94(6) . .
O1 Co1 N5 84.93(6) . .
N1 Co1 N5 145.78(6) . .
N3 Co1 O3 135.58(6) . .
O6 Co1 O3 120.34(6) . .
O1 Co1 O3 58.81(6) . .
N1 Co1 O3 83.17(7) . .
N5 Co1 O3 125.66(6) . .
N3 Co1 O4 142.63(6) . .
O6 Co1 O4 58.61(6) . .
O1 Co1 O4 114.01(6) . .
N1 Co1 O4 128.55(6) . .
N5 Co1 O4 78.79(6) . .
O3 Co1 O4 81.17(6) . .
N1 C1 C2 111.51(19) . .
N1 C1 H1A 124.2 . .
C2 C1 H1A 124.2 . .
C3 C2 C1 105.93(19) . .
C3 C2 H2A 127.0 . .
C1 C2 H2A 127.0 . .
C2 C3 N2 106.82(19) . .
C2 C3 H3A 126.6 . .
N2 C3 H3A 126.6 . .
N3 C4 C5 123.52(18) . .
N3 C4 N2 112.77(16) . .
C5 C4 N2 123.70(17) . .
C4 C5 C6 116.09(18) . .
C4 C5 H5A 122.0 . .
C6 C5 H5A 122.0 . .
C8 C6 C5 121.51(18) . .
C8 C6 C7 120.27(17) . .
C5 C6 C7 118.22(17) . .
O8 C7 O7 125.56(19) . .
O8 C7 C6 123.86(19) . .
O7 C7 C6 110.57(16) . .
C9 C8 C6 116.51(17) . .
C9 C8 H8A 121.7 . .
C6 C8 H8A 121.7 . .
N3 C9 C8 123.65(18) . .
N3 C9 N4 113.08(16) . .
C8 C9 N4 123.27(17) . .
C11 C10 N4 106.77(17) . .
C11 C10 H10A 126.6 . .
N4 C10 H10A 126.6 . .
C10 C11 C12 105.28(17) . .
C10 C11 H11A 127.4 . .
C12 C11 H11A 127.4 . .
N5 C12 C11 111.97(18) . .
N5 C12 H12A 124.0 . .
C11 C12 H12A 124.0 . .
O7 C13 C14 106.27(17) . .
O7 C13 H13A 110.5 . .
C14 C13 H13A 110.5 . .
O7 C13 H13B 110.5 . .
C14 C13 H13B 110.5 . .
H13A C13 H13B 108.7 . .
C13 C14 C15 111.76(19) . .
C13 C14 H14A 109.3 . .
C15 C14 H14A 109.3 . .
C13 C14 H14B 109.3 . .
C15 C14 H14B 109.3 . .
H14A C14 H14B 107.9 . .
C16 C15 C14 112.2(2) . .
C16 C15 H15A 109.2 . .
C14 C15 H15A 109.2 . .
C16 C15 H15B 109.2 . .
C14 C15 H15B 109.2 . .
H15A C15 H15B 107.9 . .
C15 C16 H16A 109.5 . .
C15 C16 H16B 109.5 . .
H16A C16 H16B 109.5 . .
C15 C16 H16C 109.5 . .
H16A C16 H16C 109.5 . .
H16B C16 H16C 109.5 . .
C1 N1 N2 104.41(17) . .
C1 N1 Co1 139.69(15) . .
N2 N1 Co1 115.80(12) . .
C3 N2 N1 111.33(16) . .
C3 N2 C4 131.12(17) . .
N1 N2 C4 117.56(15) . .
C9 N3 C4 118.70(16) . .
C9 N3 Co1 120.39(13) . .
C4 N3 Co1 120.81(13) . .
C10 N4 N5 111.10(16) . .
C10 N4 C9 130.63(17) . .
N5 N4 C9 118.24(15) . .
C12 N5 N4 104.88(16) . .
C12 N5 Co1 140.13(14) . .
N4 N5 Co1 114.55(12) . .
O2 N6 O3 122.81(19) . .
O2 N6 O1 122.06(18) . .
O3 N6 O1 115.13(17) . .
O5 N7 O4 122.7(2) . .
O5 N7 O6 121.1(2) . .
O4 N7 O6 116.16(18) . .
N6 O1 Co1 93.85(11) . .
N6 O3 Co1 92.21(11) . .
N7 O4 Co1 90.72(12) . .
N7 O6 Co1 93.40(12) . .
C7 O7 C13 117.76(16) . .

loop_
_geom_bond_atom_site_label_1
_geom_bond_atom_site_label_2
_geom_bond_distance
_geom_bond_site_symmetry_2
Co1 N3 2.1412(16) .
Co1 O6 2.1542(16) .
Co1 O1 2.1582(16) .
Co1 N1 2.1587(17) .
Co1 N5 2.1805(17) .
Co1 O3 2.1997(16) .
Co1 O4 2.2197(17) .
C1 N1 1.330(3) .
C1 C2 1.402(3) .
C1 H1A 0.9500 .
C2 C3 1.359(3) .
C2 H2A 0.9500 .
C3 N2 1.364(3) .
C3 H3A 0.9500 .
C4 N3 1.333(2) .
C4 C5 1.391(3) .
C4 N2 1.403(3) .
C5 C6 1.397(3) .
C5 H5A 0.9500 .
C6 C8 1.395(3) .
C6 C7 1.504(3) .
C7 O8 1.205(2) .
C7 O7 1.333(2) .
C8 C9 1.381(3) .
C8 H8A 0.9500 .
C9 N3 1.333(2) .
C9 N4 1.404(2) .
C10 C11 1.367(3) .
C10 N4 1.369(2) .
C10 H10A 0.9500 .
C11 C12 1.403(3) .
C11 H11A 0.9500 .
C12 N5 1.319(3) .
C12 H12A 0.9500 .
C13 O7 1.463(2) .
C13 C14 1.509(3) .
C13 H13A 0.9900 .
C13 H13B 0.9900 .
C14 C15 1.528(3) .
C14 H14A 0.9900 .
C14 H14B 0.9900 .
C15 C16 1.517(4) .
C15 H15A 0.9900 .
C15 H15B 0.9900 .
C16 H16A 0.9800 .
C16 H16B 0.9800 .
C16 H16C 0.9800 .
N1 N2 1.376(2) .
N4 N5 1.370(2) .
N6 O2 1.215(2) .
N6 O3 1.263(2) .
N6 O1 1.273(2) .
N7 O5 1.229(2) .
N7 O4 1.255(2) .
N7 O6 1.268(2) .

loop_
_geom_torsion_atom_site_label_1
_geom_torsion_atom_site_label_2
_geom_torsion_atom_site_label_3
_geom_torsion_atom_site_label_4
_geom_torsion
_geom_torsion_site_symmetry_1
_geom_torsion_site_symmetry_2
_geom_torsion_site_symmetry_3
_geom_torsion_site_symmetry_4
N1 C1 C2 C3 -0.2(3) . . . .
C1 C2 C3 N2 0.2(3) . . . .
N3 C4 C5 C6 -1.3(3) . . . .
N2 C4 C5 C6 177.70(17) . . . .
C4 C5 C6 C8 1.0(3) . . . .
C4 C5 C6 C7 -178.36(17) . . . .
C8 C6 C7 O8 177.3(2) . . . .
C5 C6 C7 O8 -3.3(3) . . . .
C8 C6 C7 O7 -2.2(2) . . . .
C5 C6 C7 O7 177.12(17) . . . .
C5 C6 C8 C9 0.0(3) . . . .
C7 C6 C8 C9 179.35(17) . . . .
C6 C8 C9 N3 -0.8(3) . . . .
C6 C8 C9 N4 179.84(17) . . . .
N4 C10 C11 C12 0.5(2) . . . .
C10 C11 C12 N5 -0.4(2) . . . .
O7 C13 C14 C15 -171.85(18) . . . .
C13 C14 C15 C16 176.7(2) . . . .
C2 C1 N1 N2 0.0(2) . . . .
C2 C1 N1 Co1 175.84(17) . . . .
N3 Co1 N1 C1 -178.5(2) . . . .
O6 Co1 N1 C1 84.3(2) . . . .
O1 Co1 N1 C1 -93.4(2) . . . .
N5 Co1 N1 C1 173.4(2) . . . .
O3 Co1 N1 C1 -36.4(2) . . . .
O4 Co1 N1 C1 36.6(3) . . . .
N3 Co1 N1 N2 -2.96(12) . . . .
O6 Co1 N1 N2 -100.19(13) . . . .
O1 Co1 N1 N2 82.16(13) . . . .
N5 Co1 N1 N2 -11.0(2) . . . .
O3 Co1 N1 N2 139.16(13) . . . .
O4 Co1 N1 N2 -147.89(12) . . . .
C2 C3 N2 N1 -0.2(2) . . . .
C2 C3 N2 C4 179.80(19) . . . .
C1 N1 N2 C3 0.1(2) . . . .
Co1 N1 N2 C3 -176.87(13) . . . .
C1 N1 N2 C4 -179.89(17) . . . .
Co1 N1 N2 C4 3.1(2) . . . .
N3 C4 N2 C3 179.17(19) . . . .
C5 C4 N2 C3 0.0(3) . . . .
N3 C4 N2 N1 -0.8(2) . . . .
C5 C4 N2 N1 -179.94(17) . . . .
C8 C9 N3 C4 0.5(3) . . . .
N4 C9 N3 C4 179.89(16) . . . .
C8 C9 N3 Co1 -176.01(14) . . . .
N4 C9 N3 Co1 3.4(2) . . . .
C5 C4 N3 C9 0.7(3) . . . .
N2 C4 N3 C9 -178.48(16) . . . .
C5 C4 N3 Co1 177.14(14) . . . .
N2 C4 N3 Co1 -2.0(2) . . . .
O6 Co1 N3 C9 -93.45(14) . . . .
O1 Co1 N3 C9 79.80(14) . . . .
N1 Co1 N3 C9 179.18(15) . . . .
N5 Co1 N3 C9 -5.56(14) . . . .
O3 Co1 N3 C9 118.59(14) . . . .
O4 Co1 N3 C9 -48.59(19) . . . .
O6 Co1 N3 C4 90.13(14) . . . .
O1 Co1 N3 C4 -96.63(14) . . . .
N1 Co1 N3 C4 2.75(14) . . . .
N5 Co1 N3 C4 178.01(15) . . . .
O3 Co1 N3 C4 -57.84(17) . . . .
O4 Co1 N3 C4 134.98(14) . . . .
C11 C10 N4 N5 -0.5(2) . . . .
C11 C10 N4 C9 -178.42(18) . . . .
N3 C9 N4 C10 -179.18(18) . . . .
C8 C9 N4 C10 0.2(3) . . . .
N3 C9 N4 N5 3.0(2) . . . .
C8 C9 N4 N5 -177.61(17) . . . .
C11 C12 N5 N4 0.2(2) . . . .
C11 C12 N5 Co1 -171.27(16) . . . .
C10 N4 N5 C12 0.2(2) . . . .
C9 N4 N5 C12 178.42(16) . . . .
C10 N4 N5 Co1 174.16(12) . . . .
C9 N4 N5 Co1 -7.6(2) . . . .
N3 Co1 N5 C12 177.6(2) . . . .
O6 Co1 N5 C12 -85.4(2) . . . .
O1 Co1 N5 C12 88.3(2) . . . .
N1 Co1 N5 C12 -174.36(19) . . . .
O3 Co1 N5 C12 43.0(2) . . . .
O4 Co1 N5 C12 -27.4(2) . . . .
N3 Co1 N5 N4 6.67(12) . . . .
O6 Co1 N5 N4 103.75(13) . . . .
O1 Co1 N5 N4 -82.58(13) . . . .
N1 Co1 N5 N4 14.74(19) . . . .
O3 Co1 N5 N4 -127.87(12) . . . .
O4 Co1 N5 N4 161.69(14) . . . .
O2 N6 O1 Co1 179.5(2) . . . .
O3 N6 O1 Co1 0.14(18) . . . .
N3 Co1 O1 N6 149.08(12) . . . .
O6 Co1 O1 N6 -86.5(4) . . . .
N1 Co1 O1 N6 76.68(12) . . . .
N5 Co1 O1 N6 -137.64(12) . . . .
O3 Co1 O1 N6 -0.09(11) . . . .
O4 Co1 O1 N6 -62.30(13) . . . .
O2 N6 O3 Co1 -179.5(2) . . . .
O1 N6 O3 Co1 -0.14(18) . . . .
N3 Co1 O3 N6 -46.95(16) . . . .
O6 Co1 O3 N6 170.66(11) . . . .
O1 Co1 O3 N6 0.09(11) . . . .
N1 Co1 O3 N6 -103.96(13) . . . .
N5 Co1 O3 N6 55.92(14) . . . .
O4 Co1 O3 N6 125.21(13) . . . .
O5 N7 O4 Co1 168.71(19) . . . .
O6 N7 O4 Co1 -10.02(18) . . . .
N3 Co1 O4 N7 -48.95(16) . . . .
O6 Co1 O4 N7 6.18(11) . . . .
O1 Co1 O4 N7 -169.92(11) . . . .
N1 Co1 O4 N7 66.22(14) . . . .
N5 Co1 O4 N7 -90.69(12) . . . .
O3 Co1 O4 N7 140.09(12) . . . .
O5 N7 O6 Co1 -168.40(18) . . . .
O4 N7 O6 Co1 10.34(18) . . . .
N3 Co1 O6 N7 143.78(12) . . . .
O1 Co1 O6 N7 19.9(5) . . . .
N1 Co1 O6 N7 -143.47(12) . . . .
N5 Co1 O6 N7 70.74(12) . . . .
O3 Co1 O6 N7 -61.69(13) . . . .
O4 Co1 O6 N7 -6.13(11) . . . .
O8 C7 O7 C13 5.4(3) . . . .
C6 C7 O7 C13 -175.08(17) . . . .
C14 C13 O7 C7 177.28(17) . . . .
